data_2310433
loop_
_publ_author_name
'Leciejewicz, J.'

_publ_section_title
;
 Neutron-diffraction study of orthorhombic lead monoxide
;
_journal_name_full 'Acta Crystallographica (1,1948-23,1967)'
_journal_page_first 66
_journal_page_last 66
_journal_volume 14
_journal_year 1961
_chemical_formula_sum 'O Pb'
_chemical_name_systematic 'Pb O'
_space_group_IT_number 57
_symmetry_space_group_name_Hall '-P 2c 2b'
_symmetry_space_group_name_H-M 'P b c m'
_cell_angle_alpha 90
_cell_angle_beta 90
_cell_angle_gamma 90
_cell_formula_units_Z 4
_cell_length_a 5.876
_cell_length_b 5.476
_cell_length_c 4.743
_cell_volume 152.615
_citation_journal_id_ASTM ACCRA9
_cod_data_source_file Leciejewicz_ACCRA9_1961_1438.cif
_cod_data_source_block O1Pb1
_cod_original_cell_volume 152.6154
_cod_original_formula_sum 'O1 Pb1'
_cod_database_code 2310433

loop_
_symmetry_equiv_pos_as_xyz
x,y,z
-x,-y,z+1/2
x,-y+1/2,-z
-x,y+1/2,-z+1/2
-x,-y,-z
x,y,-z-1/2
-x,y-1/2,z
x,-y-1/2,z-1/2

loop_
_atom_site_label
_atom_site_type_symbol
_atom_site_fract_x
_atom_site_fract_y
_atom_site_fract_z
_atom_site_occupancy
_atom_site_U_iso_or_equiv
O1 O-2 -0.132 0.082 0.25 1 0.0
Pb1 Pb+2 0.231 0.014 0.25 1 0.0
